data_7012851
loop_
_publ_author_name
'Khan, Arif Ali'
'Wismach, Cathleen'
'Jones, Peter G.'
'Streubel, Rainer'

_publ_section_title
;
 An unconventional route to [(Me3Si)2HCPCl2W(CO)5] and its conversion
 to the structurally characterized P-chalcogenides (Me3Si)2HCP(X)Cl2 [X
 = S, Se]
;
_journal_issue 12
_journal_name_full 'Dalton Transactions'
_journal_page_first 2483
_journal_paper_doi 10.1039/b301775c
_journal_year 2003
_chemical_formula_sum 'C7 H20 Cl O2 P Si2'
_chemical_formula_weight 258.83
_space_group_IT_number 2
_symmetry_cell_setting triclinic
_symmetry_space_group_name_Hall '-P 1'
_symmetry_space_group_name_H-M 'P -1'
_atom_sites_solution_hydrogens geom
_atom_sites_solution_primary direct
_atom_sites_solution_secondary difmap
_audit_creation_method SHELXL-97
_cell_angle_alpha 75.307(3)
_cell_angle_beta 77.234(3)
_cell_angle_gamma 72.823(3)
_cell_formula_units_Z 2
_cell_length_a 6.7903(6)
_cell_length_b 8.7696(8)
_cell_length_c 12.5541(10)
_cell_measurement_reflns_used 5325
_cell_measurement_temperature 133(2)
_cell_measurement_theta_max 30
_cell_measurement_theta_min 2
_cell_volume 682.19(10)
_computing_cell_refinement 'Bruker Saint'
_computing_data_collection 'Bruker Smart'
_computing_data_reduction 'Bruker Saint'
_computing_molecular_graphics 'Siemens XP'
_computing_publication_material SHELXL-97
_computing_structure_refinement 'SHELXL-97 (Sheldrick, 1997)'
_computing_structure_solution 'SHELXS-97 (Sheldrick, 1990)'
_diffrn_ambient_temperature 133(2)
_diffrn_detector_area_resol_mean 8.192
_diffrn_measured_fraction_theta_full 0.997
_diffrn_measured_fraction_theta_max 0.996
_diffrn_measurement_device_type 'Bruker Smart 1000 CCD'
_diffrn_measurement_method '\w and \f-scans'
_diffrn_radiation_monochromator graphite
_diffrn_radiation_source 'fine-focus sealed tube'
_diffrn_radiation_type MoK\a
_diffrn_radiation_wavelength 0.71073
_diffrn_reflns_av_R_equivalents 0.0222
_diffrn_reflns_av_sigmaI/netI 0.0257
_diffrn_reflns_limit_h_max 9
_diffrn_reflns_limit_h_min -9
_diffrn_reflns_limit_k_max 11
_diffrn_reflns_limit_k_min -11
_diffrn_reflns_limit_l_max 16
_diffrn_reflns_limit_l_min -16
_diffrn_reflns_number 9764
_diffrn_reflns_theta_full 28.00
_diffrn_reflns_theta_max 28.27
_diffrn_reflns_theta_min 1.70
_diffrn_standards_decay_% 0
_exptl_absorpt_coefficient_mu 0.547
_exptl_absorpt_correction_T_max 0.9281
_exptl_absorpt_correction_T_min 0.7154
_exptl_absorpt_correction_type multi-scan
_exptl_absorpt_process_details SADABS
_exptl_crystal_colour colourless
_exptl_crystal_density_diffrn 1.260
_exptl_crystal_density_meas ?
_exptl_crystal_density_method .
_exptl_crystal_description 'cut tablet'
_exptl_crystal_F_000 276
_exptl_crystal_size_max 0.19
_exptl_crystal_size_mid 0.17
_exptl_crystal_size_min 0.10
_refine_diff_density_max 0.555
_refine_diff_density_min -0.295
_refine_diff_density_rms 0.063
_refine_ls_extinction_method none
_refine_ls_goodness_of_fit_ref 1.040
_refine_ls_hydrogen_treatment 'O-H free, methyls rigid, others riding'
_refine_ls_matrix_type full
_refine_ls_number_parameters 128
_refine_ls_number_reflns 3379
_refine_ls_number_restraints 1
_refine_ls_restrained_S_all 1.041
_refine_ls_R_factor_all 0.0374
_refine_ls_R_factor_gt 0.0296
_refine_ls_shift/su_max 0.001
_refine_ls_shift/su_mean 0.000
_refine_ls_structure_factor_coef Fsqd
_refine_ls_weighting_details 'calc w=1/[\s^2^(Fo^2^)+(0.0569P)^2^+0.0000P] where P=(Fo^2^+2Fc^2^)/3'
_refine_ls_weighting_scheme calc
_refine_ls_wR_factor_gt 0.0831
_refine_ls_wR_factor_ref 0.0869
_reflns_number_gt 2830
_reflns_number_total 3379
_reflns_threshold_expression >2sigma(I)
_cod_data_source_file b301775c.txt
_cod_data_source_block pota
_cod_database_code 7012851

loop_
_symmetry_equiv_pos_as_xyz
'x, y, z'
'-x, -y, -z'

loop_
_atom_site_label
_atom_site_type_symbol
_atom_site_fract_x
_atom_site_fract_y
_atom_site_fract_z
_atom_site_U_iso_or_equiv
_atom_site_adp_type
_atom_site_occupancy
_atom_site_symmetry_multiplicity
_atom_site_calc_flag
_atom_site_refinement_flags
_atom_site_disorder_assembly
_atom_site_disorder_group
P P 0.22202(6) 0.38458(4) 0.10009(3) 0.01947(10) Uani 1 1 d . . .
Si1 Si 0.23367(6) 0.63389(4) 0.22238(3) 0.02166(11) Uani 1 1 d . . .
Si2 Si 0.42435(6) 0.24634(5) 0.31757(3) 0.02203(11) Uani 1 1 d . . .
Cl Cl 0.32094(7) 0.14637(5) 0.08610(3) 0.03465(12) Uani 1 1 d . . .
O1 O -0.00893(16) 0.40670(14) 0.15551(9) 0.0260(2) Uani 1 1 d D . .
H01 H -0.082(4) 0.446(3) 0.1098(18) 0.072(8) Uiso 1 1 d D . .
O2 O 0.25412(15) 0.48059(13) -0.01592(8) 0.0235(2) Uani 1 1 d . . .
C1 C 0.3585(2) 0.41825(16) 0.19195(11) 0.0180(3) Uani 1 1 d . . .
H1 H 0.4975 0.4252 0.1464 0.022 Uiso 1 1 calc R . .
C2 C 0.1199(3) 0.78010(18) 0.10159(13) 0.0309(4) Uani 1 1 d . . .
H2A H 0.0693 0.8897 0.1182 0.037 Uiso 1 1 calc R . .
H2B H 0.0034 0.7467 0.0882 0.037 Uiso 1 1 calc R . .
H2C H 0.2272 0.7806 0.0350 0.037 Uiso 1 1 calc R . .
C3 C 0.0201(3) 0.62731(19) 0.34443(13) 0.0334(4) Uani 1 1 d . . .
H3A H 0.0775 0.5559 0.4101 0.040 Uiso 1 1 calc R . .
H3B H -0.0863 0.5852 0.3283 0.040 Uiso 1 1 calc R . .
H3C H -0.0430 0.7374 0.3590 0.040 Uiso 1 1 calc R . .
C4 C 0.4445(3) 0.70862(19) 0.24990(13) 0.0313(4) Uani 1 1 d . . .
H4A H 0.5544 0.7106 0.1845 0.038 Uiso 1 1 calc R . .
H4B H 0.5036 0.6357 0.3147 0.038 Uiso 1 1 calc R . .
H4C H 0.3863 0.8189 0.2649 0.038 Uiso 1 1 calc R . .
C5 C 0.5038(3) 0.3213(2) 0.42432(13) 0.0345(4) Uani 1 1 d . . .
H5A H 0.3889 0.4084 0.4503 0.041 Uiso 1 1 calc R . .
H5B H 0.6270 0.3635 0.3911 0.041 Uiso 1 1 calc R . .
H5C H 0.5372 0.2313 0.4875 0.041 Uiso 1 1 calc R . .
C6 C 0.1950(3) 0.15991(19) 0.38284(13) 0.0320(4) Uani 1 1 d . . .
H6A H 0.2303 0.0737 0.4478 0.038 Uiso 1 1 calc R . .
H6B H 0.1582 0.1144 0.3285 0.038 Uiso 1 1 calc R . .
H6C H 0.0761 0.2463 0.4065 0.038 Uiso 1 1 calc R . .
C7 C 0.6590(3) 0.08770(19) 0.27217(14) 0.0333(4) Uani 1 1 d . . .
H7A H 0.7741 0.1385 0.2360 0.040 Uiso 1 1 calc R . .
H7B H 0.6257 0.0372 0.2194 0.040 Uiso 1 1 calc R . .
H7C H 0.7004 0.0042 0.3373 0.040 Uiso 1 1 calc R . .

loop_
_atom_site_aniso_label
_atom_site_aniso_U_11
_atom_site_aniso_U_22
_atom_site_aniso_U_33
_atom_site_aniso_U_23
_atom_site_aniso_U_13
_atom_site_aniso_U_12
P 0.01913(18) 0.02205(18) 0.01673(18) -0.00262(14) -0.00320(13) -0.00531(14)
Si1 0.0249(2) 0.01725(19) 0.0203(2) -0.00262(14) -0.00507(15) -0.00151(15)
Si2 0.0251(2) 0.01817(19) 0.0208(2) -0.00152(15) -0.00811(15) -0.00124(15)
Cl 0.0471(3) 0.02494(19) 0.0361(2) -0.01042(16) -0.01401(18) -0.00643(17)
O1 0.0198(5) 0.0372(6) 0.0193(5) 0.0006(4) -0.0037(4) -0.0095(4)
O2 0.0201(5) 0.0321(5) 0.0170(5) -0.0011(4) -0.0034(4) -0.0073(4)
C1 0.0169(6) 0.0182(6) 0.0184(6) -0.0029(5) -0.0039(5) -0.0036(5)
C2 0.0375(9) 0.0206(7) 0.0305(8) 0.0008(6) -0.0122(7) -0.0013(6)
C3 0.0338(9) 0.0280(8) 0.0283(8) -0.0059(6) 0.0006(7) 0.0032(7)
C4 0.0400(9) 0.0246(7) 0.0333(8) -0.0065(6) -0.0124(7) -0.0088(7)
C5 0.0457(10) 0.0290(8) 0.0292(8) -0.0035(6) -0.0196(7) -0.0020(7)
C6 0.0383(9) 0.0272(8) 0.0258(8) 0.0033(6) -0.0042(7) -0.0095(7)
C7 0.0315(8) 0.0257(8) 0.0389(9) -0.0059(7) -0.0133(7) 0.0035(6)

loop_
_atom_type_symbol
_atom_type_description
_atom_type_scat_dispersion_real
_atom_type_scat_dispersion_imag
_atom_type_scat_source
C C 0.0033 0.0016 'International Tables Vol C Tables 4.2.6.8 and 6.1.1.4'
H H 0.0000 0.0000 'International Tables Vol C Tables 4.2.6.8 and 6.1.1.4'
O O 0.0106 0.0060 'International Tables Vol C Tables 4.2.6.8 and 6.1.1.4'
Si Si 0.0817 0.0704 'International Tables Vol C Tables 4.2.6.8 and 6.1.1.4'
P P 0.1023 0.0942 'International Tables Vol C Tables 4.2.6.8 and 6.1.1.4'
Cl Cl 0.1484 0.1585 'International Tables Vol C Tables 4.2.6.8 and 6.1.1.4'

loop_
_geom_angle_atom_site_label_1
_geom_angle_atom_site_label_2
_geom_angle_atom_site_label_3
_geom_angle
_geom_angle_site_symmetry_1
_geom_angle_site_symmetry_3
_geom_angle_publ_flag
O2 P O1 114.46(6) . . ?
O2 P C1 114.49(6) . . ?
O1 P C1 107.72(6) . . ?
O2 P Cl 105.55(5) . . ?
O1 P Cl 104.50(5) . . ?
C1 P Cl 109.58(5) . . ?
C3 Si1 C2 107.87(8) . . ?
C3 Si1 C4 111.32(8) . . ?
C2 Si1 C4 107.97(7) . . ?
C3 Si1 C1 110.00(7) . . ?
C2 Si1 C1 112.26(7) . . ?
C4 Si1 C1 107.44(7) . . ?
C6 Si2 C7 111.98(8) . . ?
C6 Si2 C5 109.19(8) . . ?
C7 Si2 C5 104.84(8) . . ?
C6 Si2 C1 110.51(7) . . ?
C7 Si2 C1 109.23(7) . . ?
C5 Si2 C1 110.97(7) . . ?
P C1 Si2 117.04(7) . . ?
P C1 Si1 108.98(7) . . ?
Si2 C1 Si1 116.51(7) . . ?

loop_
_geom_bond_atom_site_label_1
_geom_bond_atom_site_label_2
_geom_bond_distance
_geom_bond_site_symmetry_2
_geom_bond_publ_flag
P O2 1.4912(10) . ?
P O1 1.5452(11) . ?
P C1 1.7557(14) . ?
P Cl 2.0375(5) . ?
Si1 C3 1.8645(16) . ?
Si1 C2 1.8673(15) . ?
Si1 C4 1.8673(18) . ?
Si1 C1 1.9280(13) . ?
Si2 C6 1.8683(17) . ?
Si2 C7 1.8685(16) . ?
Si2 C5 1.8696(17) . ?
Si2 C1 1.9150(13) . ?

loop_
_geom_hbond_atom_site_label_D
_geom_hbond_atom_site_label_H
_geom_hbond_atom_site_label_A
_geom_hbond_distance_DH
_geom_hbond_distance_HA
_geom_hbond_distance_DA
_geom_hbond_angle_DHA
_geom_hbond_site_symmetry_A
O1 H01 O2 0.786(16) 1.718(17) 2.5017(15) 174(3) 2_565
C1 H1 O2 1.00 2.26 3.2256(17) 161.0 2_665
C4 H4A O2 0.98 2.88 3.658(2) 137.3 2_665

loop_
_geom_torsion_atom_site_label_1
_geom_torsion_atom_site_label_2
_geom_torsion_atom_site_label_3
_geom_torsion_atom_site_label_4
_geom_torsion
_geom_torsion_site_symmetry_1
_geom_torsion_site_symmetry_2
_geom_torsion_site_symmetry_3
_geom_torsion_site_symmetry_4
_geom_torsion_publ_flag
O2 P C1 Si2 -154.59(7) . . . . ?
O1 P C1 Si2 76.87(9) . . . . ?
Cl P C1 Si2 -36.25(8) . . . . ?
O2 P C1 Si1 70.55(8) . . . . ?
O1 P C1 Si1 -58.00(8) . . . . ?
Cl P C1 Si1 -171.11(5) . . . . ?
C6 Si2 C1 P -43.73(10) . . . . ?
C7 Si2 C1 P 79.89(10) . . . . ?
C5 Si2 C1 P -165.01(8) . . . . ?
C6 Si2 C1 Si1 87.77(9) . . . . ?
C7 Si2 C1 Si1 -148.61(8) . . . . ?
C5 Si2 C1 Si1 -33.51(10) . . . . ?
C3 Si1 C1 P 88.85(9) . . . . ?
C2 Si1 C1 P -31.27(10) . . . . ?
C4 Si1 C1 P -149.82(7) . . . . ?
C3 Si1 C1 Si2 -46.28(10) . . . . ?
C2 Si1 C1 Si2 -166.40(8) . . . . ?
C4 Si1 C1 Si2 75.05(9) . . . . ?
